data_2233859
loop_
_publ_author_name
'Zhu, Jing'
'Li, Ming'
'Wei, Hong-xia'
'Wang, Jian-qiang'
'Guo, Cheng'

_publ_section_title
;
 2,6-Dichloro-<i>N</i>-(4-chlorophenyl)benzamide
;
_journal_coeditor_code HB6644
_journal_issue 3
_journal_name_full 'Acta Crystallographica Section E'
_journal_page_first o843
_journal_paper_doi 10.1107/S1600536812007556
_journal_volume 68
_journal_year 2012
_chemical_formula_iupac 'C13 H8 Cl3 N O'
_chemical_formula_moiety 'C13 H8 Cl3 N O'
_chemical_formula_sum 'C13 H8 Cl3 N O'
_chemical_formula_weight 300.55
_chemical_melting_point 397
_chemical_name_systematic
;
2,6-Dichloro-<i>N</i>-(4-chlorophenyl)benzamide
;
_space_group_IT_number 14
_symmetry_cell_setting monoclinic
_symmetry_space_group_name_Hall '-P 2ybc'
_symmetry_space_group_name_H-M 'P 1 21/c 1'
_atom_sites_solution_hydrogens geom
_atom_sites_solution_primary direct
_atom_sites_solution_secondary difmap
_audit_creation_method SHELXL-97
_cell_angle_alpha 90.00
_cell_angle_beta 100.60(3)
_cell_angle_gamma 90.00
_cell_formula_units_Z 4
_cell_length_a 11.241(2)
_cell_length_b 12.590(3)
_cell_length_c 9.6450(19)
_cell_measurement_reflns_used 25
_cell_measurement_temperature 293(2)
_cell_measurement_theta_max 13
_cell_measurement_theta_min 9
_cell_volume 1341.7(5)
_computing_cell_refinement 'CAD4 EXPRESS (Enraf--Nonius, 1989)'
_computing_data_collection 'CAD4 EXPRESS (Enraf--Nonius, 1989)'
_computing_data_reduction 'XCAD4 (Harms & Wocadlo, 1995)'
_computing_molecular_graphics 'SHELXL97 (Sheldrick, 2008)'
_computing_publication_material 'PLATON (Spek, 2009)'
_computing_structure_refinement 'SHELXL97 (Sheldrick, 2008)'
_computing_structure_solution 'SHELXS97 (Sheldrick, 2008)'
_diffrn_ambient_temperature 293(2)
_diffrn_measured_fraction_theta_full 1.000
_diffrn_measured_fraction_theta_max 1.000
_diffrn_measurement_device_type 'Enraf--Nonius CAD-4'
_diffrn_measurement_method \w/2\q
_diffrn_radiation_monochromator graphite
_diffrn_radiation_source 'fine-focus sealed tube'
_diffrn_radiation_type MoK\a
_diffrn_radiation_wavelength 0.71073
_diffrn_reflns_av_R_equivalents 0.0305
_diffrn_reflns_av_sigmaI/netI 0.0553
_diffrn_reflns_limit_h_max 0
_diffrn_reflns_limit_h_min -13
_diffrn_reflns_limit_k_max 15
_diffrn_reflns_limit_k_min 0
_diffrn_reflns_limit_l_max 11
_diffrn_reflns_limit_l_min -11
_diffrn_reflns_number 2587
_diffrn_reflns_theta_full 25.37
_diffrn_reflns_theta_max 25.37
_diffrn_reflns_theta_min 1.84
_diffrn_standards_decay_% 1
_diffrn_standards_interval_count 200
_diffrn_standards_interval_time 120
_diffrn_standards_number 3
_exptl_absorpt_coefficient_mu 0.668
_exptl_absorpt_correction_T_max 0.9362
_exptl_absorpt_correction_T_min 0.8248
_exptl_absorpt_correction_type psi-scan
_exptl_absorpt_process_details '(North <i>et al.</i>, 1968)'
_exptl_crystal_colour colourless
_exptl_crystal_density_diffrn 1.488
_exptl_crystal_density_method 'not measured'
_exptl_crystal_description block
_exptl_crystal_F_000 608
_exptl_crystal_size_max 0.30
_exptl_crystal_size_mid 0.20
_exptl_crystal_size_min 0.10
_refine_diff_density_max 0.262
_refine_diff_density_min -0.285
_refine_ls_extinction_method none
_refine_ls_goodness_of_fit_ref 1.003
_refine_ls_hydrogen_treatment constr
_refine_ls_matrix_type full
_refine_ls_number_parameters 163
_refine_ls_number_reflns 2459
_refine_ls_number_restraints 0
_refine_ls_restrained_S_all 1.003
_refine_ls_R_factor_all 0.1074
_refine_ls_R_factor_gt 0.0565
_refine_ls_shift/su_max 0.000
_refine_ls_shift/su_mean 0.000
_refine_ls_structure_factor_coef Fsqd
_refine_ls_weighting_details 'calc w=1/[\s^2^(Fo^2^)+(0.0950P)^2^] where P=(Fo^2^+2Fc^2^)/3'
_refine_ls_weighting_scheme calc
_refine_ls_wR_factor_gt 0.1488
_refine_ls_wR_factor_ref 0.1809
_reflns_number_gt 1481
_reflns_number_total 2459
_reflns_threshold_expression I>2\s(I)
_cod_data_source_file hb6644.cif
_cod_data_source_block I
_cod_original_sg_symbol_H-M 'P 21/c'
_cod_database_code 2233859
_cod_database_fobs_code 2233859

loop_
_symmetry_equiv_pos_as_xyz
'x, y, z'
'-x, y+1/2, -z+1/2'
'-x, -y, -z'
'x, -y-1/2, z-1/2'

loop_
_atom_site_type_symbol
_atom_site_label
_atom_site_fract_x
_atom_site_fract_y
_atom_site_fract_z
_atom_site_U_iso_or_equiv
_atom_site_adp_type
_atom_site_calc_flag
_atom_site_refinement_flags
_atom_site_occupancy
_atom_site_symmetry_multiplicity
N N 0.7580(3) 0.3117(2) 0.1127(3) 0.0423(8) Uani d . 1 1
H H0A 0.7677 0.2870 0.1972 0.051 Uiso calc R 1 1
O O 0.7776(3) 0.2668(2) -0.1093(3) 0.0660(9) Uani d . 1 1
Cl Cl1 0.57123(16) 0.75067(10) 0.0703(2) 0.1055(6) Uani d . 1 1
C C1 0.7243(4) 0.4801(4) -0.0171(5) 0.0593(12) Uani d . 1 1
H H1A 0.7651 0.4547 -0.0859 0.071 Uiso calc R 1 1
Cl Cl2 0.64198(10) 0.05573(10) 0.07481(12) 0.0617(4) Uani d . 1 1
C C2 0.6810(5) 0.5830(4) -0.0246(5) 0.0668(13) Uani d . 1 1
H H2A 0.6917 0.6268 -0.0990 0.080 Uiso calc R 1 1
Cl Cl3 1.06285(13) 0.25773(11) 0.06642(19) 0.0927(6) Uani d . 1 1
C C3 0.6224(4) 0.6202(4) 0.0774(6) 0.0594(12) Uani d . 1 1
C C4 0.6040(4) 0.5568(4) 0.1854(6) 0.0660(13) Uani d . 1 1
H H4A 0.5638 0.5829 0.2543 0.079 Uiso calc R 1 1
C C5 0.6460(4) 0.4524(4) 0.1924(5) 0.0544(11) Uani d . 1 1
H H5A 0.6323 0.4082 0.2652 0.065 Uiso calc R 1 1
C C6 0.7070(3) 0.4148(3) 0.0926(4) 0.0394(9) Uani d . 1 1
C C7 0.7928(4) 0.2481(3) 0.0165(4) 0.0443(10) Uani d . 1 1
C C8 0.8579(4) 0.1497(3) 0.0788(4) 0.0434(10) Uani d . 1 1
C C9 0.7988(4) 0.0590(3) 0.1085(4) 0.0465(10) Uani d . 1 1
C C10 0.8603(5) -0.0302(4) 0.1654(5) 0.0595(12) Uani d . 1 1
H H10A 0.8188 -0.0911 0.1831 0.071 Uiso calc R 1 1
C C11 0.9838(5) -0.0267(5) 0.1951(6) 0.0765(15) Uani d . 1 1
H H11A 1.0264 -0.0859 0.2346 0.092 Uiso calc R 1 1
C C12 1.0461(5) 0.0615(5) 0.1683(6) 0.0753(15) Uani d . 1 1
H H12A 1.1302 0.0628 0.1906 0.090 Uiso calc R 1 1
C C13 0.9836(4) 0.1479(4) 0.1082(5) 0.0593(12) Uani d . 1 1

loop_
_atom_site_aniso_label
_atom_site_aniso_U_11
_atom_site_aniso_U_22
_atom_site_aniso_U_33
_atom_site_aniso_U_12
_atom_site_aniso_U_13
_atom_site_aniso_U_23
N 0.055(2) 0.0430(19) 0.0289(16) 0.0040(16) 0.0070(14) 0.0032(15)
O 0.109(3) 0.0540(19) 0.0365(17) 0.0039(17) 0.0164(17) -0.0042(14)
Cl1 0.1079(13) 0.0498(8) 0.1576(16) 0.0283(8) 0.0215(11) 0.0106(9)
C1 0.077(3) 0.052(3) 0.051(3) 0.006(2) 0.018(2) 0.010(2)
Cl2 0.0515(7) 0.0637(7) 0.0707(8) -0.0022(5) 0.0132(5) 0.0087(6)
C2 0.085(4) 0.046(3) 0.068(3) 0.004(3) 0.011(3) 0.016(2)
Cl3 0.0706(9) 0.0743(10) 0.1392(14) -0.0252(7) 0.0347(9) -0.0239(9)
C3 0.048(3) 0.043(3) 0.084(4) 0.003(2) 0.002(2) 0.003(2)
C4 0.063(3) 0.063(3) 0.078(3) 0.013(2) 0.028(3) -0.007(3)
C5 0.062(3) 0.052(3) 0.053(3) 0.004(2) 0.019(2) 0.006(2)
C6 0.042(2) 0.036(2) 0.039(2) -0.0007(17) 0.0032(17) -0.0009(17)
C7 0.058(3) 0.044(2) 0.031(2) -0.0057(19) 0.0088(18) -0.0004(18)
C8 0.052(2) 0.043(2) 0.036(2) 0.0019(19) 0.0082(18) -0.0073(18)
C9 0.049(2) 0.052(2) 0.040(2) 0.006(2) 0.0127(18) -0.001(2)
C10 0.071(3) 0.049(3) 0.061(3) 0.013(2) 0.021(2) 0.011(2)
C11 0.076(4) 0.076(4) 0.076(4) 0.032(3) 0.008(3) 0.011(3)
C12 0.046(3) 0.095(4) 0.082(4) 0.013(3) 0.003(3) -0.013(3)
C13 0.055(3) 0.052(3) 0.071(3) -0.003(2) 0.013(2) -0.015(2)

loop_
_atom_type_symbol
_atom_type_description
_atom_type_scat_dispersion_real
_atom_type_scat_dispersion_imag
_atom_type_scat_source
C C 0.0033 0.0016 'International Tables Vol C Tables 4.2.6.8 and 6.1.1.4'
H H 0.0000 0.0000 'International Tables Vol C Tables 4.2.6.8 and 6.1.1.4'
N N 0.0061 0.0033 'International Tables Vol C Tables 4.2.6.8 and 6.1.1.4'
O O 0.0106 0.0060 'International Tables Vol C Tables 4.2.6.8 and 6.1.1.4'
Cl Cl 0.1484 0.1585 'International Tables Vol C Tables 4.2.6.8 and 6.1.1.4'

loop_
_geom_angle_atom_site_label_1
_geom_angle_atom_site_label_2
_geom_angle_atom_site_label_3
_geom_angle
C7 N C6 128.0(3)
C7 N H0A 116.0
C6 N H0A 116.0
C6 C1 C2 120.1(4)
C6 C1 H1A 120.0
C2 C1 H1A 120.0
C3 C2 C1 119.8(4)
C3 C2 H2A 120.1
C1 C2 H2A 120.1
C4 C3 C2 120.9(4)
C4 C3 Cl1 119.4(4)
C2 C3 Cl1 119.7(4)
C3 C4 C5 119.6(4)
C3 C4 H4A 120.2
C5 C4 H4A 120.2
C6 C5 C4 120.2(4)
C6 C5 H5A 119.9
C4 C5 H5A 119.9
C5 C6 C1 119.5(4)
C5 C6 N 117.6(3)
C1 C6 N 122.7(4)
O C7 N 124.9(4)
O C7 C8 121.7(4)
N C7 C8 113.4(3)
C9 C8 C13 117.1(4)
C9 C8 C7 123.2(4)
C13 C8 C7 119.7(4)
C8 C9 C10 122.2(4)
C8 C9 Cl2 119.6(3)
C10 C9 Cl2 118.3(3)
C11 C10 C9 118.2(5)
C11 C10 H10A 120.9
C9 C10 H10A 120.9
C12 C11 C10 121.7(5)
C12 C11 H11A 119.2
C10 C11 H11A 119.2
C11 C12 C13 119.1(5)
C11 C12 H12A 120.4
C13 C12 H12A 120.4
C12 C13 C8 121.7(5)
C12 C13 Cl3 119.2(4)
C8 C13 Cl3 119.1(4)

loop_
_geom_bond_atom_site_label_1
_geom_bond_atom_site_label_2
_geom_bond_distance
N C7 1.338(5)
N C6 1.417(5)
N H0A 0.8600
O C7 1.216(4)
Cl1 C3 1.737(5)
C1 C6 1.381(5)
C1 C2 1.382(6)
C1 H1A 0.9300
Cl2 C9 1.733(4)
C2 C3 1.365(7)
C2 H2A 0.9300
Cl3 C13 1.732(5)
C3 C4 1.358(7)
C4 C5 1.394(6)
C4 H4A 0.9300
C5 C6 1.366(5)
C5 H5A 0.9300
C7 C8 1.506(5)
C8 C9 1.378(6)
C8 C13 1.389(6)
C9 C10 1.379(6)
C10 C11 1.365(7)
C10 H10A 0.9300
C11 C12 1.363(7)
C11 H11A 0.9300
C12 C13 1.365(7)
C12 H12A 0.9300

loop_
_geom_hbond_atom_site_label_D
_geom_hbond_atom_site_label_H
_geom_hbond_atom_site_label_A
_geom_hbond_site_symmetry_A
_geom_hbond_distance_DH
_geom_hbond_distance_HA
_geom_hbond_distance_DA
_geom_hbond_angle_DHA
_geom_hbond_publ_flag
N H0A O 4_566 0.86 1.97 2.828(4) 176 yes

loop_
_geom_torsion_atom_site_label_1
_geom_torsion_atom_site_label_2
_geom_torsion_atom_site_label_3
_geom_torsion_atom_site_label_4
_geom_torsion
C6 C1 C2 C3 0.8(7)
C1 C2 C3 C4 -1.2(8)
C1 C2 C3 Cl1 178.4(4)
C2 C3 C4 C5 0.2(7)
Cl1 C3 C4 C5 -179.4(4)
C3 C4 C5 C6 1.2(7)
C4 C5 C6 C1 -1.6(6)
C4 C5 C6 N 173.8(4)
C2 C1 C6 C5 0.6(7)
C2 C1 C6 N -174.5(4)
C7 N C6 C5 161.0(4)
C7 N C6 C1 -23.7(6)
C6 N C7 O -5.6(7)
C6 N C7 C8 172.6(3)
O C7 C8 C9 -97.7(5)
N C7 C8 C9 84.1(5)
O C7 C8 C13 82.0(5)
N C7 C8 C13 -96.3(5)
C13 C8 C9 C10 0.3(6)
C7 C8 C9 C10 179.9(4)
C13 C8 C9 Cl2 179.9(3)
C7 C8 C9 Cl2 -0.5(5)
C8 C9 C10 C11 1.2(6)
Cl2 C9 C10 C11 -178.5(4)
C9 C10 C11 C12 -0.8(8)
C10 C11 C12 C13 -1.1(8)
C11 C12 C13 C8 2.6(8)
C11 C12 C13 Cl3 -177.0(4)
C9 C8 C13 C12 -2.2(6)
C7 C8 C13 C12 178.2(4)
C9 C8 C13 Cl3 177.4(3)
C7 C8 C13 Cl3 -2.2(5)

loop_
_cod_related_entry_id
_cod_related_entry_database
_cod_related_entry_code
1 ChemSpider 3380741
